data_2016482
loop_
_publ_author_name
'Cuffini, Silvia L.'
'Faudone, Sonia'
'Ferro, Maribel'
'Garland, Mar\'ia Teresa'
'Baggio, Ricardo'

_publ_section_title
;
 Rosiglitazone maleate 0.25-hydrate: a pseudopolymorphic form
;
_journal_coeditor_code GD3164
_journal_issue 3
_journal_name_full 'Acta Crystallographica Section C'
_journal_page_first o119
_journal_page_last o122
_journal_paper_doi 10.1107/S0108270107054443
_journal_volume 64
_journal_year 2008
_chemical_formula_iupac 'C18 H20 N3 O3 S + , C4 H3 O4 - , 0.25H2 O'
_chemical_formula_moiety 'C18 H20 N3 O3 S + , C4 H3 O4 - , 0.25H2 O'
_chemical_formula_sum 'C22 H47 N3 O7.25 S'
_chemical_formula_weight 478.01
_chemical_name_common
;
Rosiglitazone maleate 0.25-hydrate
;
_chemical_name_systematic
;(+-)-5-(4-{2-[methyl(2-pyridyl)amino]ethoxy}benzyl)-1,3-thiazolidine-2,4-dione
maleate
 0.25-hydrate
;
_space_group_IT_number 2
_symmetry_cell_setting triclinic
_symmetry_space_group_name_Hall '-P 1'
_symmetry_space_group_name_H-M 'P -1'
_atom_sites_solution_hydrogens geom
_atom_sites_solution_primary direct
_atom_sites_solution_secondary difmap
_audit_creation_method SHELXL97
_cell_angle_alpha 105.475(2)
_cell_angle_beta 96.330(3)
_cell_angle_gamma 93.276(2)
_cell_formula_units_Z 4
_cell_length_a 9.3145(8)
_cell_length_b 12.3555(10)
_cell_length_c 20.8280(17)
_cell_measurement_reflns_used 2567
_cell_measurement_temperature 298(2)
_cell_measurement_theta_max 22.69
_cell_measurement_theta_min 2.27
_cell_volume 2286.6(3)
_computing_cell_refinement 'SAINT-NT (Bruker, 2001)'
_computing_data_collection 'SMART-NT (Bruker, 2001)'
_computing_data_reduction 'SAINT-NT (Bruker, 2001)'
_computing_molecular_graphics 'SHELXTL-NT (Bruker, 2001)'
_computing_publication_material
;
SHELXTL-NT (Bruker, 2001) and PLATON (Spek, 2003)
;
_computing_structure_refinement 'SHELXL97 (Sheldrick, 1997)'
_computing_structure_solution 'SHELXS97 (Sheldrick, 1997)'
_diffrn_ambient_temperature 298(2)
_diffrn_measured_fraction_theta_full 0.993
_diffrn_measured_fraction_theta_max 0.885
_diffrn_measurement_device_type 'Bruker Model? CCD area-detector'
_diffrn_measurement_method '\f and \w'
_diffrn_radiation_monochromator graphite
_diffrn_radiation_source 'fine-focus sealed tube'
_diffrn_radiation_type MoK\a
_diffrn_radiation_wavelength 0.71073
_diffrn_reflns_av_R_equivalents 0.058
_diffrn_reflns_av_sigmaI/netI 0.0764
_diffrn_reflns_limit_h_max 12
_diffrn_reflns_limit_h_min -12
_diffrn_reflns_limit_k_max 15
_diffrn_reflns_limit_k_min -15
_diffrn_reflns_limit_l_max 26
_diffrn_reflns_limit_l_min -27
_diffrn_reflns_number 19294
_diffrn_reflns_theta_full 25.00
_diffrn_reflns_theta_max 28.09
_diffrn_reflns_theta_min 1.74
_diffrn_standards_number 0
_exptl_absorpt_coefficient_mu 0.191
_exptl_absorpt_correction_T_max 0.98
_exptl_absorpt_correction_T_min 0.90
_exptl_absorpt_correction_type multi-scan
_exptl_absorpt_process_details '(SADABS; Sheldrick, 2001)'
_exptl_crystal_colour colourless
_exptl_crystal_density_diffrn 1.388
_exptl_crystal_density_method 'not measured'
_exptl_crystal_description needle
_exptl_crystal_F_000 1000
_exptl_crystal_size_max 0.52
_exptl_crystal_size_mid 0.12
_exptl_crystal_size_min 0.11
_refine_diff_density_max 0.431
_refine_diff_density_min -0.262
_refine_ls_extinction_method none
_refine_ls_goodness_of_fit_ref 0.951
_refine_ls_hydrogen_treatment mixed
_refine_ls_matrix_type full
_refine_ls_number_parameters 624
_refine_ls_number_reflns 9856
_refine_ls_number_restraints 6
_refine_ls_restrained_S_all 0.952
_refine_ls_R_factor_all 0.1302
_refine_ls_R_factor_gt 0.0625
_refine_ls_shift/su_max 0.000
_refine_ls_shift/su_mean 0.000
_refine_ls_structure_factor_coef Fsqd
_refine_ls_weighting_details 'calc w = 1/[\s^2^(Fo^2^)+(0.0685P)^2^] where P=(Fo^2^+2Fc^2^)/3'
_refine_ls_weighting_scheme calc
_refine_ls_wR_factor_gt 0.1318
_refine_ls_wR_factor_ref 0.1538
_reflns_number_gt 5102
_reflns_number_total 9856
_reflns_threshold_expression I>2\s(I)
_cod_data_source_file gd3164.cif
_cod_data_source_block II
_cod_depositor_comments
;
 Marking attached hydrogen atoms.

 Antanas Vaitkus,
 2017-03-24
;
_cod_original_formula_sum 'C22 H47 N3 O7.25 S1'
_cod_database_code 2016482
_cod_database_fobs_code 2016482

loop_
_symmetry_equiv_pos_as_xyz
'x, y, z'
'-x, -y, -z'

loop_
_atom_site_type_symbol
_atom_site_label
_atom_site_fract_x
_atom_site_fract_y
_atom_site_fract_z
_atom_site_U_iso_or_equiv
_atom_site_adp_type
_atom_site_calc_flag
_atom_site_refinement_flags
_atom_site_occupancy
_atom_site_attached_hydrogens
S S1A 0.83045(9) 0.25951(7) 0.57547(4) 0.0576(2) Uani d . 1 0
O O1A 0.7512(3) 0.3157(2) 0.69688(11) 0.0803(7) Uani d . 1 0
O O2A 0.6478(3) 0.51656(19) 0.54675(11) 0.0935(8) Uani d . 1 0
O O3A 0.9801(2) -0.01814(17) 0.28142(10) 0.0584(5) Uani d . 1 0
N N1A 0.6965(3) 0.4307(2) 0.62982(12) 0.0532(6) Uani d D 1 0
H H1NA 0.642(3) 0.469(2) 0.6550(12) 0.064 Uiso d D 1 0
N N2A 1.0072(3) -0.1703(2) 0.15756(12) 0.0533(6) Uani d . 1 0
N N3A 0.8298(3) -0.3243(2) 0.13203(13) 0.0645(7) Uani d D 1 0
H H3NA 0.850(3) -0.350(3) 0.1670(11) 0.077 Uiso d D 1 0
C C1A 0.7539(3) 0.3394(3) 0.64472(15) 0.0536(8) Uani d . 1 0
C C2A 0.7016(3) 0.4430(3) 0.56702(15) 0.0566(8) Uani d . 1 0
C C3A 0.7790(3) 0.3518(2) 0.52401(13) 0.0498(7) Uani d . 1 0
H H3A 0.8668 0.3862 0.5128 0.060 Uiso calc R 1 0
C C4A 0.6809(3) 0.2899(3) 0.45892(14) 0.0583(8) Uani d . 1 0
H H4A1 0.5971 0.2517 0.4699 0.070 Uiso calc R 1 0
H H4A2 0.6466 0.3447 0.4364 0.070 Uiso calc R 1 0
C C5A 0.7575(3) 0.2052(2) 0.41192(13) 0.0467(7) Uani d . 1 0
C C6A 0.8503(3) 0.2400(2) 0.37148(14) 0.0534(8) Uani d . 1 0
H H6A 0.8641 0.3161 0.3736 0.064 Uiso calc R 1 0
C C7A 0.9212(3) 0.1634(2) 0.32878(14) 0.0496(7) Uani d . 1 0
H H7A 0.9805 0.1876 0.3012 0.060 Uiso calc R 1 0
C C8A 0.9052(3) 0.0506(2) 0.32636(14) 0.0460(7) Uani d . 1 0
C C9A 0.8174(3) 0.0144(2) 0.36738(14) 0.0533(8) Uani d . 1 0
H H9A 0.8077 -0.0612 0.3669 0.064 Uiso calc R 1 0
C C10A 0.7441(3) 0.0928(3) 0.40918(14) 0.0540(8) Uani d . 1 0
H H10A 0.6839 0.0685 0.4363 0.065 Uiso calc R 1 0
C C11A 0.9705(3) -0.1359(2) 0.27664(14) 0.0550(8) Uani d . 1 0
H H11A 0.8705 -0.1679 0.2648 0.066 Uiso calc R 1 0
H H11B 1.0082 -0.1483 0.3191 0.066 Uiso calc R 1 0
C C12A 1.0604(3) -0.1890(3) 0.22246(14) 0.0569(8) Uani d . 1 0
H H12A 1.1604 -0.1574 0.2358 0.068 Uiso calc R 1 0
H H12B 1.0578 -0.2694 0.2176 0.068 Uiso calc R 1 0
C C13A 1.0693(4) -0.0698(3) 0.14290(16) 0.0743(10) Uani d . 1 0
H H13A 1.0884 -0.0885 0.0970 0.111 Uiso calc R 1 0
H H13B 1.1582 -0.0418 0.1722 0.111 Uiso calc R 1 0
H H13C 1.0021 -0.0130 0.1498 0.111 Uiso calc R 1 0
C C14A 0.8922(3) -0.2315(3) 0.11774(14) 0.0516(7) Uani d . 1 0
C C15A 0.8302(3) -0.2054(3) 0.06092(14) 0.0560(8) Uani d . 1 0
H H15A 0.8687 -0.1428 0.0497 0.067 Uiso calc R 1 0
C C16A 0.7121(4) -0.2710(3) 0.02059(16) 0.0762(10) Uani d . 1 0
H H16A 0.6732 -0.2529 -0.0179 0.091 Uiso calc R 1 0
C C17A 0.6515(4) -0.3623(3) 0.0365(2) 0.0828(11) Uani d . 1 0
H H17A 0.5704 -0.4052 0.0099 0.099 Uiso calc R 1 0
C C18A 0.7121(4) -0.3888(3) 0.09185(19) 0.0707(10) Uani d . 1 0
H H18A 0.6733 -0.4516 0.1027 0.085 Uiso calc R 1 0
S S1B 0.38884(8) 0.23694(7) 0.59213(4) 0.0574(2) Uani d . 1 0
O O1B 0.3568(2) 0.2727(2) 0.72028(11) 0.0757(7) Uani d . 1 0
O O2B 0.1208(2) 0.46134(18) 0.58703(10) 0.0675(6) Uani d . 1 0
O O3B 0.4261(2) -0.02971(15) 0.27328(9) 0.0566(5) Uani d . 1 0
N N1B 0.2267(3) 0.3735(2) 0.66051(12) 0.0561(7) Uani d D 1 0
H H1NB 0.185(3) 0.400(2) 0.6950(10) 0.067 Uiso d D 1 0
N N2B 0.4764(3) -0.1170(2) 0.12567(12) 0.0597(7) Uani d . 1 0
N N3B 0.3132(3) -0.2556(2) 0.05237(12) 0.0590(7) Uani d D 1 0
H H3NB 0.323(3) -0.233(2) 0.0174(10) 0.071 Uiso d D 1 0
C C1B 0.3235(3) 0.2972(2) 0.66881(15) 0.0525(7) Uani d . 1 0
C C2B 0.1998(3) 0.3939(2) 0.59881(14) 0.0486(7) Uani d . 1 0
C C3B 0.2802(3) 0.3173(2) 0.54768(13) 0.0466(7) Uani d . 1 0
H H3B 0.3449 0.3642 0.5299 0.056 Uiso calc R 1 0
C C4B 0.1743(3) 0.2421(3) 0.48935(14) 0.0599(8) Uani d . 1 0
H H4B1 0.1139 0.1927 0.5066 0.072 Uiso calc R 1 0
H H4B2 0.1113 0.2894 0.4710 0.072 Uiso calc R 1 0
C C5B 0.2460(3) 0.1712(3) 0.43353(14) 0.0496(7) Uani d . 1 0
C C6B 0.3032(3) 0.2176(3) 0.38795(15) 0.0579(8) Uani d . 1 0
H H6B 0.2999 0.2945 0.3932 0.070 Uiso calc R 1 0
C C7B 0.3656(3) 0.1548(2) 0.33458(14) 0.0526(7) Uani d . 1 0
H H7B 0.4031 0.1889 0.3045 0.063 Uiso calc R 1 0
C C8B 0.3715(3) 0.0407(2) 0.32666(13) 0.0449(7) Uani d . 1 0
C C9B 0.3181(3) -0.0077(2) 0.37131(14) 0.0551(8) Uani d . 1 0
H H9B 0.3232 -0.0843 0.3665 0.066 Uiso calc R 1 0
C C10B 0.2555(3) 0.0579(3) 0.42457(15) 0.0591(8) Uani d . 1 0
H H10B 0.2191 0.0238 0.4549 0.071 Uiso calc R 1 0
C C11B 0.5199(3) 0.0215(2) 0.23829(14) 0.0557(8) Uani d . 1 0
H H11C 0.5997 0.0669 0.2694 0.067 Uiso calc R 1 0
H H11D 0.4674 0.0700 0.2162 0.067 Uiso calc R 1 0
C C12B 0.5766(3) -0.0713(3) 0.18687(14) 0.0610(8) Uani d . 1 0
H H12C 0.6664 -0.0422 0.1754 0.073 Uiso calc R 1 0
H H12D 0.5987 -0.1320 0.2068 0.073 Uiso calc R 1 0
C C13B 0.4704(4) -0.0478(3) 0.07825(16) 0.0789(10) Uani d . 1 0
H H13D 0.4944 -0.0911 0.0358 0.118 Uiso calc R 1 0
H H13E 0.5384 0.0176 0.0957 0.118 Uiso calc R 1 0
H H13F 0.3743 -0.0247 0.0722 0.118 Uiso calc R 1 0
C C14B 0.3927(3) -0.2145(3) 0.11324(14) 0.0500(7) Uani d . 1 0
C C15B 0.3815(3) -0.2773(3) 0.15966(15) 0.0576(8) Uani d . 1 0
H H15B 0.4336 -0.2520 0.2024 0.069 Uiso calc R 1 0
C C16B 0.2948(4) -0.3748(3) 0.14206(18) 0.0690(9) Uani d . 1 0
H H16B 0.2896 -0.4173 0.1726 0.083 Uiso calc R 1 0
C C17B 0.2126(4) -0.4131(3) 0.0784(2) 0.0800(11) Uani d . 1 0
H H17B 0.1512 -0.4792 0.0668 0.096 Uiso calc R 1 0
C C18B 0.2249(4) -0.3513(3) 0.03432(17) 0.0699(9) Uani d . 1 0
H H18B 0.1724 -0.3750 -0.0084 0.084 Uiso calc R 1 0
O O1C 0.3046(3) 0.8045(2) 0.93542(12) 0.0986(9) Uani d . 1 0
O O2C 0.4279(3) 0.6563(2) 0.90212(12) 0.0940(8) Uani d . 1 0
O O3C 0.5276(3) 0.5631(3) 0.80131(15) 0.1010(9) Uani d D 1 0
H H3OC 0.501(5) 0.589(4) 0.8408(11) 0.121 Uiso d D 1 0
O O4C 0.5112(3) 0.5744(2) 0.69720(14) 0.0999(8) Uani d . 1 0
C C1C 0.3528(4) 0.7339(3) 0.89154(18) 0.0682(9) Uani d . 1 0
C C2C 0.3165(3) 0.7399(3) 0.82091(16) 0.0591(8) Uani d . 1 0
H H2C 0.2483 0.7898 0.8152 0.071 Uiso calc R 1 0
C C3C 0.3662(3) 0.6854(3) 0.76549(16) 0.0623(9) Uani d . 1 0
H H3C 0.3255 0.7019 0.7268 0.075 Uiso calc R 1 0
C C4C 0.4757(4) 0.6023(3) 0.7543(2) 0.0734(10) Uani d . 1 0
O O4D -0.2554(4) 0.8195(3) 0.8429(2) 0.1501(14) Uani d . 1 0
O O3D -0.1114(4) 0.7308(3) 0.89656(17) 0.1142(10) Uani d D 1 0
H H3OD -0.049(4) 0.683(3) 0.888(2) 0.137 Uiso d D 1 0
O O2D 0.0371(3) 0.5716(2) 0.86740(11) 0.0802(7) Uani d . 1 0
O O1D 0.0939(3) 0.4532(2) 0.77597(12) 0.0870(8) Uani d . 1 0
C C4D -0.1712(5) 0.7477(4) 0.8409(3) 0.0964(13) Uani d . 1 0
C C3D -0.1308(4) 0.6792(4) 0.7762(2) 0.0891(13) Uani d . 1 0
H H3D -0.1733 0.6987 0.7388 0.107 Uiso calc R 1 0
C C2D -0.0466(4) 0.5960(3) 0.76152(17) 0.0746(10) Uani d . 1 0
H H2D -0.0361 0.5703 0.7162 0.089 Uiso calc R 1 0
C C1D 0.0329(3) 0.5378(3) 0.80466(18) 0.0635(9) Uani d . 1 0
O O1W 0.1198(6) 0.9703(6) 0.9730(3) 0.137(3) Uani d P 0.50 2

loop_
_atom_site_aniso_label
_atom_site_aniso_U_11
_atom_site_aniso_U_22
_atom_site_aniso_U_33
_atom_site_aniso_U_12
_atom_site_aniso_U_13
_atom_site_aniso_U_23
S1A 0.0614(5) 0.0605(5) 0.0556(5) 0.0166(4) 0.0104(4) 0.0207(4)
O1A 0.1008(18) 0.0976(18) 0.0524(14) 0.0236(15) 0.0115(13) 0.0337(14)
O2A 0.163(3) 0.0583(15) 0.0746(17) 0.0440(16) 0.0325(17) 0.0301(13)
O3A 0.0620(13) 0.0528(13) 0.0615(13) 0.0085(10) 0.0199(11) 0.0119(11)
N1A 0.0573(16) 0.0519(17) 0.0480(17) 0.0050(13) 0.0117(12) 0.0078(13)
N2A 0.0566(16) 0.0553(16) 0.0488(15) 0.0075(13) 0.0077(13) 0.0148(13)
N3A 0.0712(19) 0.0628(19) 0.0595(18) 0.0119(15) 0.0126(16) 0.0140(15)
C1A 0.0529(18) 0.060(2) 0.0464(19) 0.0039(15) -0.0019(14) 0.0152(16)
C2A 0.077(2) 0.0459(19) 0.0448(19) 0.0005(16) 0.0074(16) 0.0092(15)
C3A 0.0552(18) 0.0466(17) 0.0460(17) 0.0000(14) 0.0073(14) 0.0107(14)
C4A 0.0592(19) 0.062(2) 0.0509(19) 0.0131(16) 0.0019(15) 0.0106(16)
C5A 0.0488(17) 0.0525(19) 0.0351(16) 0.0087(14) -0.0026(13) 0.0081(14)
C6A 0.063(2) 0.0490(19) 0.0462(18) 0.0049(16) -0.0025(15) 0.0142(15)
C7A 0.0517(18) 0.0511(19) 0.0459(17) -0.0026(14) 0.0053(14) 0.0150(15)
C8A 0.0439(16) 0.0476(18) 0.0428(17) 0.0025(14) 0.0022(13) 0.0076(14)
C9A 0.0641(19) 0.0451(18) 0.0512(18) 0.0009(15) 0.0128(16) 0.0127(15)
C10A 0.0611(19) 0.055(2) 0.0450(18) -0.0034(16) 0.0105(15) 0.0133(15)
C11A 0.0601(19) 0.053(2) 0.0516(18) 0.0086(15) 0.0061(15) 0.0127(15)
C12A 0.0521(18) 0.060(2) 0.0541(19) 0.0117(15) 0.0012(15) 0.0085(16)
C13A 0.073(2) 0.079(2) 0.074(2) 0.0014(19) 0.0200(19) 0.024(2)
C14A 0.0525(18) 0.0539(19) 0.0464(18) 0.0140(16) 0.0121(15) 0.0064(15)
C15A 0.0584(19) 0.072(2) 0.0440(18) 0.0167(17) 0.0099(15) 0.0228(16)
C16A 0.073(2) 0.103(3) 0.045(2) 0.021(2) 0.0009(18) 0.008(2)
C17A 0.062(2) 0.084(3) 0.082(3) 0.006(2) -0.002(2) -0.008(2)
C18A 0.065(2) 0.056(2) 0.079(3) -0.0011(18) 0.008(2) -0.0002(19)
S1B 0.0526(5) 0.0627(5) 0.0590(5) 0.0110(4) 0.0071(4) 0.0191(4)
O1B 0.0804(16) 0.0943(17) 0.0556(14) 0.0003(13) -0.0060(12) 0.0334(13)
O2B 0.0758(15) 0.0606(14) 0.0685(15) 0.0235(12) 0.0105(12) 0.0179(12)
O3B 0.0653(13) 0.0478(12) 0.0526(12) 0.0023(10) 0.0183(10) 0.0033(10)
N1B 0.0607(17) 0.0619(18) 0.0423(16) 0.0017(14) 0.0107(12) 0.0079(14)
N2B 0.0758(18) 0.0600(17) 0.0415(15) 0.0043(15) 0.0082(13) 0.0110(13)
N3B 0.0769(18) 0.0598(18) 0.0410(16) 0.0076(15) 0.0120(14) 0.0129(14)
C1B 0.0521(18) 0.0529(19) 0.0509(19) -0.0067(15) 0.0001(15) 0.0166(16)
C2B 0.0517(18) 0.0455(18) 0.0471(19) -0.0011(15) 0.0059(14) 0.0113(15)
C3B 0.0491(16) 0.0495(17) 0.0427(17) 0.0031(14) 0.0064(13) 0.0152(14)
C4B 0.0497(18) 0.074(2) 0.0466(18) 0.0085(16) 0.0013(14) 0.0018(16)
C5B 0.0446(17) 0.056(2) 0.0431(17) 0.0055(14) -0.0009(13) 0.0071(15)
C6B 0.067(2) 0.0476(19) 0.0560(19) 0.0119(16) 0.0033(16) 0.0100(16)
C7B 0.0609(19) 0.0500(19) 0.0498(18) 0.0083(15) 0.0108(15) 0.0167(15)
C8B 0.0410(16) 0.0470(18) 0.0417(17) 0.0034(13) -0.0008(13) 0.0060(14)
C9B 0.066(2) 0.0467(18) 0.0519(19) 0.0036(15) 0.0105(16) 0.0126(15)
C10B 0.0578(19) 0.075(2) 0.0464(18) -0.0013(17) 0.0103(15) 0.0194(17)
C11B 0.0563(19) 0.061(2) 0.0467(18) 0.0014(16) 0.0058(15) 0.0109(16)
C12B 0.0519(18) 0.075(2) 0.0514(19) 0.0094(16) 0.0110(15) 0.0068(17)
C13B 0.108(3) 0.068(2) 0.059(2) -0.007(2) 0.007(2) 0.0196(19)
C14B 0.0594(19) 0.054(2) 0.0373(17) 0.0196(16) 0.0139(14) 0.0080(15)
C15B 0.068(2) 0.066(2) 0.0456(18) 0.0236(18) 0.0182(15) 0.0200(17)
C16B 0.094(3) 0.064(2) 0.066(2) 0.031(2) 0.037(2) 0.0313(19)
C17B 0.091(3) 0.065(2) 0.081(3) 0.004(2) 0.032(2) 0.008(2)
C18B 0.084(2) 0.060(2) 0.057(2) -0.0027(19) 0.0094(18) 0.0035(18)
O1C 0.137(2) 0.101(2) 0.0527(16) 0.0005(18) 0.0089(16) 0.0164(15)
O2C 0.0931(19) 0.125(2) 0.0781(18) 0.0135(17) -0.0071(14) 0.0595(17)
O3C 0.096(2) 0.115(2) 0.120(2) 0.0430(17) 0.0179(19) 0.073(2)
O4C 0.106(2) 0.107(2) 0.092(2) 0.0338(16) 0.0391(17) 0.0221(17)
C1C 0.067(2) 0.086(3) 0.051(2) -0.010(2) 0.0039(18) 0.022(2)
C2C 0.0514(18) 0.071(2) 0.058(2) 0.0087(16) -0.0005(16) 0.0270(18)
C3C 0.062(2) 0.080(2) 0.050(2) 0.0121(18) 0.0012(16) 0.0276(18)
C4C 0.066(2) 0.068(2) 0.087(3) -0.0007(19) 0.019(2) 0.020(2)
O4D 0.126(3) 0.128(3) 0.238(4) 0.065(2) 0.056(3) 0.097(3)
O3D 0.132(3) 0.126(3) 0.097(2) 0.059(2) 0.045(2) 0.028(2)
O2D 0.0934(17) 0.1016(18) 0.0466(14) 0.0296(14) 0.0123(12) 0.0163(13)
O1D 0.0944(18) 0.0979(19) 0.0629(16) 0.0126(16) 0.0274(14) 0.0044(14)
C4D 0.078(3) 0.089(3) 0.143(5) 0.017(2) 0.027(3) 0.061(3)
C3D 0.060(2) 0.127(4) 0.098(3) -0.007(2) 0.005(2) 0.066(3)
C2D 0.062(2) 0.104(3) 0.061(2) -0.015(2) 0.0060(19) 0.033(2)
C1D 0.052(2) 0.081(3) 0.056(2) -0.0072(18) 0.0095(17) 0.018(2)
O1W 0.119(4) 0.229(7) 0.123(5) 0.112(5) 0.043(4) 0.118(5)

loop_
_atom_type_symbol
_atom_type_description
_atom_type_scat_dispersion_real
_atom_type_scat_dispersion_imag
_atom_type_scat_source
C C 0.0033 0.0016 'International Tables Vol C Tables 4.2.6.8 and 6.1.1.4'
H H 0.0000 0.0000 'International Tables Vol C Tables 4.2.6.8 and 6.1.1.4'
N N 0.0061 0.0033 'International Tables Vol C Tables 4.2.6.8 and 6.1.1.4'
O O 0.0106 0.0060 'International Tables Vol C Tables 4.2.6.8 and 6.1.1.4'
S S 0.1246 0.1234 'International Tables Vol C Tables 4.2.6.8 and 6.1.1.4'

loop_
_geom_angle_atom_site_label_1
_geom_angle_atom_site_label_2
_geom_angle_atom_site_label_3
_geom_angle
C1A S1A C3A 93.03(14)
C8A O3A C11A 118.5(2)
C2A N1A C1A 118.3(3)
C2A N1A H1NA 120(2)
C1A N1A H1NA 120(2)
C14A N2A C13A 120.0(3)
C14A N2A C12A 122.1(3)
C13A N2A C12A 117.1(2)
C18A N3A C14A 121.8(3)
C18A N3A H3NA 109(2)
C14A N3A H3NA 129(2)
O1A C1A N1A 125.3(3)
O1A C1A S1A 124.5(3)
N1A C1A S1A 110.2(2)
O2A C2A N1A 124.5(3)
O2A C2A C3A 123.2(3)
N1A C2A C3A 112.3(3)
C2A C3A C4A 110.6(2)
C2A C3A S1A 106.12(19)
C4A C3A S1A 112.7(2)
C2A C3A H3A 109.1
C4A C3A H3A 109.1
S1A C3A H3A 109.1
C5A C4A C3A 112.5(2)
C5A C4A H4A1 109.1
C3A C4A H4A1 109.1
C5A C4A H4A2 109.1
C3A C4A H4A2 109.1
H4A1 C4A H4A2 107.8
C10A C5A C6A 117.9(3)
C10A C5A C4A 121.7(3)
C6A C5A C4A 120.3(3)
C7A C6A C5A 120.8(3)
C7A C6A H6A 119.6
C5A C6A H6A 119.6
C6A C7A C8A 120.4(3)
C6A C7A H7A 119.8
C8A C7A H7A 119.8
O3A C8A C7A 115.2(2)
O3A C8A C9A 124.8(3)
C7A C8A C9A 120.0(3)
C8A C9A C10A 118.7(3)
C8A C9A H9A 120.6
C10A C9A H9A 120.6
C5A C10A C9A 122.2(3)
C5A C10A H10A 118.9
C9A C10A H10A 118.9
O3A C11A C12A 106.2(2)
O3A C11A H11A 110.5
C12A C11A H11A 110.5
O3A C11A H11B 110.5
C12A C11A H11B 110.5
H11A C11A H11B 108.7
N2A C12A C11A 111.9(2)
N2A C12A H12A 109.2
C11A C12A H12A 109.2
N2A C12A H12B 109.2
C11A C12A H12B 109.2
H12A C12A H12B 107.9
N2A C13A H13A 109.5
N2A C13A H13B 109.5
H13A C13A H13B 109.5
N2A C13A H13C 109.5
H13A C13A H13C 109.5
H13B C13A H13C 109.5
N2A C14A N3A 120.7(3)
N2A C14A C15A 122.5(3)
N3A C14A C15A 116.8(3)
C16A C15A C14A 121.0(3)
C16A C15A H15A 119.5
C14A C15A H15A 119.5
C17A C16A C15A 120.8(3)
C17A C16A H16A 119.6
C15A C16A H16A 119.6
C18A C17A C16A 118.6(3)
C18A C17A H17A 120.7
C16A C17A H17A 120.7
C17A C18A N3A 120.9(3)
C17A C18A H18A 119.5
N3A C18A H18A 119.5
C1B S1B C3B 93.02(14)
C8B O3B C11B 117.1(2)
C1B N1B C2B 119.0(3)
C1B N1B H1NB 114(2)
C2B N1B H1NB 127(2)
C14B N2B C12B 123.0(3)
C14B N2B C13B 121.8(3)
C12B N2B C13B 115.2(3)
C18B N3B C14B 124.2(3)
C18B N3B H3NB 109(2)
C14B N3B H3NB 126(2)
O1B C1B N1B 125.3(3)
O1B C1B S1B 124.7(3)
N1B C1B S1B 110.0(2)
O2B C2B N1B 124.1(3)
O2B C2B C3B 125.0(3)
N1B C2B C3B 110.8(3)
C2B C3B C4B 111.1(2)
C2B C3B S1B 106.99(18)
C4B C3B S1B 112.5(2)
C2B C3B H3B 108.7
C4B C3B H3B 108.7
S1B C3B H3B 108.7
C5B C4B C3B 114.3(2)
C5B C4B H4B1 108.7
C3B C4B H4B1 108.7
C5B C4B H4B2 108.7
C3B C4B H4B2 108.7
H4B1 C4B H4B2 107.6
C10B C5B C6B 116.7(3)
C10B C5B C4B 122.5(3)
C6B C5B C4B 120.8(3)
C5B C6B C7B 122.7(3)
C5B C6B H6B 118.6
C7B C6B H6B 118.6
C8B C7B C6B 119.0(3)
C8B C7B H7B 120.5
C6B C7B H7B 120.5
C9B C8B C7B 119.9(3)
C9B C8B O3B 117.0(3)
C7B C8B O3B 123.1(3)
C8B C9B C10B 119.7(3)
C8B C9B H9B 120.1
C10B C9B H9B 120.1
C5B C10B C9B 122.0(3)
C5B C10B H10B 119.0
C9B C10B H10B 119.0
O3B C11B C12B 107.9(2)
O3B C11B H11C 110.1
C12B C11B H11C 110.1
O3B C11B H11D 110.1
C12B C11B H11D 110.1
H11C C11B H11D 108.4
N2B C12B C11B 113.9(2)
N2B C12B H12C 108.8
C11B C12B H12C 108.8
N2B C12B H12D 108.8
C11B C12B H12D 108.8
H12C C12B H12D 107.7
N2B C13B H13D 109.5
N2B C13B H13E 109.5
H13D C13B H13E 109.5
N2B C13B H13F 109.5
H13D C13B H13F 109.5
H13E C13B H13F 109.5
N2B C14B N3B 118.7(3)
N2B C14B C15B 124.3(3)
N3B C14B C15B 117.0(3)
C16B C15B C14B 119.7(3)
C16B C15B H15B 120.1
C14B C15B H15B 120.1
C15B C16B C17B 121.0(3)
C15B C16B H16B 119.5
C17B C16B H16B 119.5
C18B C17B C16B 118.3(3)
C18B C17B H17B 120.8
C16B C17B H17B 120.8
N3B C18B C17B 119.8(3)
N3B C18B H18B 120.1
C17B C18B H18B 120.1
C4C O3C H3OC 118(3)
O1C C1C O2C 124.6(3)
O1C C1C C2C 116.6(4)
O2C C1C C2C 118.7(3)
C3C C2C C1C 130.0(3)
C3C C2C H2C 115.0
C1C C2C H2C 115.0
C2C C3C C4C 131.0(3)
C2C C3C H3C 114.5
C4C C3C H3C 114.5
O4C C4C O3C 123.2(4)
O4C C4C C3C 116.0(4)
O3C C4C C3C 120.8(3)
C4D O3D H3OD 110(3)
O4D C4D O3D 119.8(5)
O4D C4D C3D 121.8(5)
O3D C4D C3D 118.4(4)
C2D C3D C4D 132.6(4)
C2D C3D H3D 113.7
C4D C3D H3D 113.7
C3D C2D C1D 130.6(4)
C3D C2D H2D 114.7
C1D C2D H2D 114.7
O2D C1D O1D 122.7(3)
O2D C1D C2D 120.4(3)
O1D C1D C2D 116.9(3)

loop_
_geom_bond_atom_site_label_1
_geom_bond_atom_site_label_2
_geom_bond_distance
S1A C1A 1.764(3)
S1A C3A 1.811(3)
O1A C1A 1.201(3)
O2A C2A 1.210(3)
O3A C8A 1.368(3)
O3A C11A 1.428(3)
N1A C2A 1.362(4)
N1A C1A 1.368(4)
N1A H1NA 0.84(3)
N2A C14A 1.336(3)
N2A C13A 1.458(4)
N2A C12A 1.469(3)
N3A C18A 1.371(4)
N3A C14A 1.374(4)
N3A H3NA 0.87(3)
C2A C3A 1.513(4)
C3A C4A 1.533(4)
C3A H3A 0.9800
C4A C5A 1.502(4)
C4A H4A1 0.9700
C4A H4A2 0.9700
C5A C10A 1.372(4)
C5A C6A 1.398(4)
C6A C7A 1.369(4)
C6A H6A 0.9300
C7A C8A 1.380(4)
C7A H7A 0.9300
C8A C9A 1.385(4)
C9A C10A 1.385(4)
C9A H9A 0.9300
C10A H10A 0.9300
C11A C12A 1.510(4)
C11A H11A 0.9700
C11A H11B 0.9700
C12A H12A 0.9700
C12A H12B 0.9700
C13A H13A 0.9600
C13A H13B 0.9600
C13A H13C 0.9600
C14A C15A 1.383(4)
C15A C16A 1.380(4)
C15A H15A 0.9300
C16A C17A 1.367(5)
C16A H16A 0.9300
C17A C18A 1.354(5)
C17A H17A 0.9300
C18A H18A 0.9300
S1B C1B 1.763(3)
S1B C3B 1.808(3)
O1B C1B 1.203(3)
O2B C2B 1.198(3)
O3B C8B 1.382(3)
O3B C11B 1.420(3)
N1B C1B 1.371(4)
N1B C2B 1.374(4)
N1B H1NB 0.85(3)
N2B C14B 1.345(4)
N2B C12B 1.452(4)
N2B C13B 1.467(4)
N3B C18B 1.341(4)
N3B C14B 1.349(4)
N3B H3NB 0.86(3)
C2B C3B 1.519(4)
C3B C4B 1.530(4)
C3B H3B 0.9800
C4B C5B 1.503(4)
C4B H4B1 0.9700
C4B H4B2 0.9700
C5B C10B 1.371(4)
C5B C6B 1.372(4)
C6B C7B 1.382(4)
C6B H6B 0.9300
C7B C8B 1.380(4)
C7B H7B 0.9300
C8B C9B 1.354(4)
C9B C10B 1.394(4)
C9B H9B 0.9300
C10B H10B 0.9300
C11B C12B 1.510(4)
C11B H11C 0.9700
C11B H11D 0.9700
C12B H12C 0.9700
C12B H12D 0.9700
C13B H13D 0.9600
C13B H13E 0.9600
C13B H13F 0.9600
C14B C15B 1.401(4)
C15B C16B 1.351(4)
C15B H15B 0.9300
C16B C17B 1.403(5)
C16B H16B 0.9300
C17B C18B 1.351(4)
C17B H17B 0.9300
C18B H18B 0.9300
O1C C1C 1.228(4)
O2C C1C 1.269(4)
O3C C4C 1.265(4)
O3C H3OC 0.87(3)
O4C C4C 1.235(4)
C1C C2C 1.495(4)
C2C C3C 1.319(4)
C2C H2C 0.9300
C3C C4C 1.480(5)
C3C H3C 0.9300
O4D C4D 1.212(4)
O3D C4D 1.304(5)
O3D H3OD 0.85(3)
O2D C1D 1.257(4)
O1D C1D 1.258(4)
C4D C3D 1.487(6)
C3D C2D 1.320(5)
C3D H3D 0.9300
C2D C1D 1.460(5)
C2D H2D 0.9300

loop_
_geom_hbond_atom_site_label_D
_geom_hbond_atom_site_label_H
_geom_hbond_atom_site_label_A
_geom_hbond_site_symmetry_A
_geom_hbond_distance_DH
_geom_hbond_distance_HA
_geom_hbond_distance_DA
_geom_hbond_angle_DHA
O3C H3OC O2C . 0.87(3) 1.58(3) 2.420(4) 164(5)
N1A H1NA O4C . 0.84(3) 1.94(3) 2.767(4) 167(3)
N1B H1NB O1D . 0.85(3) 1.95(3) 2.795(3) 176(3)
O3D H3OD O2D . 0.85(3) 1.62(3) 2.452(3) 167(5)
N3B H3NB O1C 1_544 0.86(3) 1.88(3) 2.724(3) 168(3)
N3A H3NA O1D 2_656 0.87(3) 2.02(3) 2.858(4) 161(3)
C3B H3B O2A 2_666 0.98 2.45 3.289(4) 144
C6B H6B O2A 2_666 0.93 2.33 3.187(4) 153
C15A H15A O1W 2_666 0.93 2.30 3.189(8) 159
